data_4308968
loop_
_publ_author_name
'Kang Min Ok'
'P. Shiv Halasyamani'

_publ_contact_author_address
;
Department of Chemistry
University of Houston
4800 Calhoun
TX 77204-5003 USA
;
_publ_contact_author_email psh@uh.edu
_publ_contact_author_fax 1(713)7432787
_publ_contact_author_name 'P. Shiv Halasyamani'
_publ_contact_author_phone 1(713)7433278
_publ_section_title
;
New d0 Transition Metal Iodates: Synthesis, Structure, and
Characterization of BaTi(IO3)6, LaTiO(IO3)5, Ba2VO2(IO3)4.(IO3),
K2MoO2(IO3)4, and BaMoO2(IO3)4.H2O
;
_journal_name_full 'Inorganic Chemistry'
_journal_page_first 2263
_journal_page_last 2271
_journal_paper_doi 10.1021/ic048428c
_journal_volume 44
_journal_year 2005
_chemical_formula_sum 'I4 K2 Mo O14'
_chemical_formula_weight 905.74
_chemical_name_systematic
;
Potassium Molybdenum Iodate
;
_space_group_IT_number 15
_symmetry_cell_setting monoclinic
_symmetry_space_group_name_Hall '-C 2yc'
_symmetry_space_group_name_H-M 'C 1 2/c 1'
_atom_sites_solution_primary direct
_atom_sites_solution_secondary difmap
_cell_angle_alpha 90
_cell_angle_beta 102.410(4)
_cell_angle_gamma 90
_cell_formula_units_Z 4
_cell_length_a 12.959(2)
_cell_length_b 6.0793(9)
_cell_length_c 17.748(3)
_cell_measurement_temperature 293.0(2)
_cell_volume 1365.5(4)
_computing_structure_refinement 'SHELXL-97 (Sheldrick, 1997)'
_diffrn_ambient_temperature 293.0(2)
_diffrn_measured_fraction_theta_full 0.998
_diffrn_measured_fraction_theta_max 0.935
_diffrn_radiation_monochromator graphite
_diffrn_radiation_type MoK\a
_diffrn_radiation_wavelength 0.71073
_diffrn_reflns_av_R_equivalents 0.0427
_diffrn_reflns_av_unetI/netI 0.0282
_diffrn_reflns_limit_h_max 16
_diffrn_reflns_limit_h_min -16
_diffrn_reflns_limit_k_max 7
_diffrn_reflns_limit_k_min -7
_diffrn_reflns_limit_l_max 23
_diffrn_reflns_limit_l_min -15
_diffrn_reflns_number 4018
_diffrn_reflns_theta_full 25
_diffrn_reflns_theta_max 27.96
_diffrn_reflns_theta_min 2.35
_exptl_absorpt_coefficient_mu 10.684
_exptl_absorpt_correction_T_max 0.181
_exptl_absorpt_correction_T_min 0.074
_exptl_absorpt_correction_type psi-scan
_exptl_absorpt_process_details '(North et al., 1968)'
_exptl_crystal_colour Colorless
_exptl_crystal_density_diffrn 4.406
_exptl_crystal_density_method 'not measured'
_exptl_crystal_description Block
_exptl_crystal_F_000 1616
_exptl_crystal_size_max 0.46
_exptl_crystal_size_mid 0.22
_exptl_crystal_size_min 0.16
_refine_diff_density_max 1.703
_refine_diff_density_min -0.991
_refine_diff_density_rms 0.213
_refine_ls_extinction_coef 0.00205(11)
_refine_ls_extinction_expression Fc^*^=kFc[1+0.001xFc^2^\l^3^/sin(2\q)]^-1/4^
_refine_ls_extinction_method SHELXL
_refine_ls_goodness_of_fit_ref 1.253
_refine_ls_matrix_type full
_refine_ls_number_parameters 97
_refine_ls_number_reflns 1537
_refine_ls_number_restraints 0
_refine_ls_restrained_S_all 1.253
_refine_ls_R_factor_all 0.0279
_refine_ls_R_factor_gt 0.0269
_refine_ls_shift/su_max 0.002
_refine_ls_shift/su_mean 0.001
_refine_ls_structure_factor_coef Fsqd
_refine_ls_weighting_details 'calc w=1/[\s^2^(Fo^2^)+(0.0406P)^2^+87.5275P] where P=(Fo^2^+2Fc^2^)/3'
_refine_ls_weighting_scheme calc
_refine_ls_wR_factor_gt 0.0674
_refine_ls_wR_factor_ref 0.0678
_reflns_number_gt 1523
_reflns_number_total 1537
_reflns_threshold_expression >2\(I)
_cod_data_source_file ic048428csi20041110_031926_5.cif
_cod_data_source_block 4
_cod_depositor_comments
;
The following automatic conversions were performed:
'_symmetry_cell_setting' value 'Monoclinic' changed to 'monoclinic'
according to '/home/saulius/struct/CIF-dictionaries/cif_core.dic'
dictionary named 'cif_core.dic' version 2.4.1 from
2010-06-29.

'_exptl_absorpt_correction_type' value 'Psi-scan' changed to
'psi-scan' according to
'/home/saulius/struct/CIF-dictionaries/cif_core.dic' dictionary named
'cif_core.dic' version 2.4.1 from 2010-06-29.

Automatic conversion script
Id: cif_fix_enum 1527 2010-12-29 10:47:43Z saulius 
;
_cod_original_sg_symbol_H-M 'C 2/c'
_cod_database_code 4308968

loop_
_symmetry_equiv_pos_as_xyz
'x, y, z'
'-x, y, -z+1/2'
'x+1/2, y+1/2, z'
'-x+1/2, y+1/2, -z+1/2'
'-x, -y, -z'
'x, -y, z-1/2'
'-x+1/2, -y+1/2, -z'
'x+1/2, -y+1/2, z-1/2'

loop_
_atom_site_label
_atom_site_type_symbol
_atom_site_fract_x
_atom_site_fract_y
_atom_site_fract_z
_atom_site_U_iso_or_equiv
_atom_site_adp_type
_atom_site_occupancy
_atom_site_symmetry_multiplicity
_atom_site_calc_flag
_atom_site_refinement_flags
_atom_site_disorder_assembly
_atom_site_disorder_group
I1 I 0.53453(2) 0.08708(6) 0.590911(18) 0.01294(13) Uani 1 1 d . . .
I2 I 0.71403(3) 0.01345(6) 0.319934(18) 0.01406(13) Uani 1 1 d . . .
Mo1 Mo 0.5000 0.39683(10) 0.7500 0.01273(16) Uani 1 2 d S . .
K1 K 0.68511(12) 0.4996(2) 0.46327(8) 0.0266(3) Uani 1 1 d . . .
O1 O 0.4808(3) 0.3278(7) 0.6403(2) 0.0174(7) Uani 1 1 d . . .
O2 O 0.4471(3) 0.1765(7) 0.5011(2) 0.0200(8) Uani 1 1 d . . .
O3 O 0.6534(3) 0.2237(7) 0.5805(2) 0.0203(8) Uani 1 1 d . . .
O4 O 0.6078(3) -0.1111(7) 0.2468(2) 0.0197(8) Uani 1 1 d . . .
O5 O 0.6410(3) 0.0938(8) 0.3909(2) 0.0255(10) Uani 1 1 d . . .
O6 O 0.7785(4) -0.2273(8) 0.3646(3) 0.0299(10) Uani 1 1 d . . .
O7 O 0.3942(3) 0.5711(7) 0.7386(2) 0.0231(9) Uani 1 1 d . . .

loop_
_atom_site_aniso_label
_atom_site_aniso_U_11
_atom_site_aniso_U_22
_atom_site_aniso_U_33
_atom_site_aniso_U_23
_atom_site_aniso_U_13
_atom_site_aniso_U_12
I1 0.01268(18) 0.0141(2) 0.01166(19) -0.00078(11) 0.00179(11) -0.00091(11)
I2 0.01484(19) 0.0144(2) 0.01267(19) -0.00016(12) 0.00240(12) -0.00321(11)
Mo1 0.0168(3) 0.0095(3) 0.0119(3) 0.000 0.0031(2) 0.000
K1 0.0311(7) 0.0229(7) 0.0265(7) 0.0028(5) 0.0078(5) 0.0080(5)
O1 0.0225(18) 0.0174(19) 0.0112(16) -0.0023(15) 0.0012(13) 0.0037(15)
O2 0.0210(19) 0.022(2) 0.0143(17) -0.0014(16) -0.0016(14) 0.0067(16)
O3 0.0187(18) 0.020(2) 0.0234(19) -0.0045(16) 0.0081(14) -0.0063(15)
O4 0.0224(19) 0.018(2) 0.0164(18) 0.0017(15) -0.0004(14) -0.0066(15)
O5 0.025(2) 0.031(3) 0.023(2) -0.0091(18) 0.0136(16) -0.0136(18)
O6 0.025(2) 0.025(2) 0.037(2) 0.012(2) -0.0004(17) 0.0022(18)
O7 0.030(2) 0.020(2) 0.021(2) 0.0014(16) 0.0082(16) 0.0081(17)

loop_
_atom_type_symbol
_atom_type_description
_atom_type_scat_dispersion_real
_atom_type_scat_dispersion_imag
_atom_type_scat_source
O O 0.0106 0.006 'International Tables Vol C Tables 4.2.6.8 and 6.1.1.4'
K K 0.2009 0.2494 'International Tables Vol C Tables 4.2.6.8 and 6.1.1.4'
Mo Mo -1.6832 0.6857 'International Tables Vol C Tables 4.2.6.8 and 6.1.1.4'
I I -0.4742 1.8119 'International Tables Vol C Tables 4.2.6.8 and 6.1.1.4'

loop_
_geom_angle_atom_site_label_1
_geom_angle_atom_site_label_2
_geom_angle_atom_site_label_3
_geom_angle
_geom_angle_site_symmetry_1
_geom_angle_site_symmetry_3
_geom_angle_publ_flag
O3 I1 O2 99.05(19) . . ?
O3 I1 O1 95.65(18) . . ?
O2 I1 O1 87.31(17) . . ?
O3 I1 O2 91.52(17) . 5_656 ?
O2 I1 O2 74.43(18) . 5_656 ?
O1 I1 O2 161.25(15) . 5_656 ?
O3 I1 K1 106.47(14) . 5_666 ?
O2 I1 K1 44.42(13) . 5_666 ?
O1 I1 K1 43.62(11) . 5_666 ?
O2 I1 K1 117.66(9) 5_656 5_666 ?
O3 I1 K1 35.84(14) . 7_656 ?
O2 I1 K1 104.78(13) . 7_656 ?
O1 I1 K1 130.69(13) . 7_656 ?
O2 I1 K1 60.39(10) 5_656 7_656 ?
K1 I1 K1 134.81(4) 5_666 7_656 ?
O6 I2 O5 100.3(2) . . ?
O6 I2 O4 100.6(2) . . ?
O5 I2 O4 100.37(19) . . ?
O6 I2 K1 60.37(17) . 7_656 ?
O5 I2 K1 54.04(15) . 7_656 ?
O4 I2 K1 138.64(13) . 7_656 ?
O6 I2 K1 115.20(17) . . ?
O5 I2 K1 38.03(14) . . ?
O4 I2 K1 126.83(14) . . ?
K1 I2 K1 54.84(4) 7_656 . ?
O6 I2 K1 36.40(16) . 1_545 ?
O5 I2 K1 68.90(16) . 1_545 ?
O4 I2 K1 88.29(13) . 1_545 ?
K1 I2 K1 53.92(4) 7_656 1_545 ?
K1 I2 K1 97.81(3) . 1_545 ?
O7 Mo1 O7 103.4(3) 2_656 . ?
O7 Mo1 O1 95.02(18) 2_656 2_656 ?
O7 Mo1 O1 100.27(19) . 2_656 ?
O7 Mo1 O1 100.27(19) 2_656 . ?
O7 Mo1 O1 95.02(18) . . ?
O1 Mo1 O1 155.2(2) 2_656 . ?
O7 Mo1 O4 89.69(18) 2_656 6_556 ?
O7 Mo1 O4 165.25(19) . 6_556 ?
O1 Mo1 O4 84.98(16) 2_656 6_556 ?
O1 Mo1 O4 75.79(15) . 6_556 ?
O7 Mo1 O4 165.25(19) 2_656 5_656 ?
O7 Mo1 O4 89.69(19) . 5_656 ?
O1 Mo1 O4 75.79(15) 2_656 5_656 ?
O1 Mo1 O4 84.98(16) . 5_656 ?
O4 Mo1 O4 78.2(2) 6_556 5_656 ?
O7 Mo1 K1 59.78(14) 2_656 6_566 ?
O7 Mo1 K1 108.16(15) . 6_566 ?
O1 Mo1 K1 35.27(12) 2_656 6_566 ?
O1 Mo1 K1 151.98(12) . 6_566 ?
O4 Mo1 K1 84.12(10) 6_556 6_566 ?
O4 Mo1 K1 110.03(10) 5_656 6_566 ?
O7 Mo1 K1 108.16(15) 2_656 5_666 ?
O7 Mo1 K1 59.78(14) . 5_666 ?
O1 Mo1 K1 151.98(12) 2_656 5_666 ?
O1 Mo1 K1 35.27(11) . 5_666 ?
O4 Mo1 K1 110.03(10) 6_556 5_666 ?
O4 Mo1 K1 84.12(10) 5_656 5_666 ?
K1 Mo1 K1 162.20(4) 6_566 5_666 ?
O1 K1 O3 122.68(13) 5_666 7_656 ?
O1 K1 O3 121.16(13) 5_666 . ?
O3 K1 O3 99.11(11) 7_656 . ?
O1 K1 O2 56.10(11) 5_666 5_666 ?
O3 K1 O2 164.36(14) 7_656 5_666 ?
O3 K1 O2 93.46(13) . 5_666 ?
O1 K1 O5 88.63(14) 5_666 . ?
O3 K1 O5 61.60(12) 7_656 . ?
O3 K1 O5 76.17(13) . . ?
O2 K1 O5 131.25(14) 5_666 . ?
O1 K1 O6 74.90(13) 5_666 1_565 ?
O3 K1 O6 70.46(14) 7_656 1_565 ?
O3 K1 O6 163.87(13) . 1_565 ?
O2 K1 O6 95.19(14) 5_666 1_565 ?
O5 K1 O6 107.68(14) . 1_565 ?
O1 K1 O5 164.28(13) 5_666 7_656 ?
O3 K1 O5 71.54(12) 7_656 7_656 ?
O3 K1 O5 57.34(11) . 7_656 ?
O2 K1 O5 108.32(12) 5_666 7_656 ?
O5 K1 O5 105.27(11) . 7_656 ?
O6 K1 O5 106.88(12) 1_565 7_656 ?
O1 K1 O6 113.54(12) 5_666 7_656 ?
O3 K1 O6 120.29(12) 7_656 7_656 ?
O3 K1 O6 64.72(12) . 7_656 ?
O2 K1 O6 57.48(11) 5_666 7_656 ?
O5 K1 O6 140.77(13) . 7_656 ?
O6 K1 O6 109.18(12) 1_565 7_656 ?
O5 K1 O6 50.84(12) 7_656 7_656 ?
O1 K1 K1 144.57(11) 5_666 7_656 ?
O3 K1 K1 49.89(9) 7_656 7_656 ?
O3 K1 K1 49.21(9) . 7_656 ?
O2 K1 K1 141.74(11) 5_666 7_656 ?
O5 K1 K1 56.64(11) . 7_656 ?
O6 K1 K1 119.18(11) 1_565 7_656 ?
O5 K1 K1 48.64(9) 7_656 7_656 ?
O6 K1 K1 93.20(10) 7_656 7_656 ?
O1 K1 K1 99.14(10) 5_666 7_666 ?
O3 K1 K1 101.32(10) 7_656 7_666 ?
O3 K1 K1 112.01(11) . 7_666 ?
O2 K1 K1 65.06(10) 5_666 7_666 ?
O5 K1 K1 162.60(11) . 7_666 ?
O6 K1 K1 60.21(11) 1_565 7_666 ?
O5 K1 K1 69.61(10) 7_656 7_666 ?
O6 K1 K1 48.97(9) 7_656 7_666 ?
K1 K1 K1 116.16(8) 7_656 7_666 ?
O1 K1 I1 29.01(8) 5_666 5_666 ?
O3 K1 I1 147.06(10) 7_656 5_666 ?
O3 K1 I1 111.71(9) . 5_666 ?
O2 K1 I1 27.50(8) 5_666 5_666 ?
O5 K1 I1 113.89(11) . 5_666 ?
O6 K1 I1 81.50(10) 1_565 5_666 ?
O5 K1 I1 135.27(10) 7_656 5_666 ?
O6 K1 I1 84.62(8) 7_656 5_666 ?
K1 K1 I1 158.46(7) 7_656 5_666 ?
K1 K1 I1 78.21(5) 7_666 5_666 ?
O1 K1 I2 138.07(9) 5_666 7_656 ?
O3 K1 I2 99.17(9) 7_656 7_656 ?
O3 K1 I2 45.53(9) . 7_656 ?
O2 K1 I2 83.03(8) 5_666 7_656 ?
O5 K1 I2 116.22(10) . 7_656 ?
O6 K1 I2 122.30(11) 1_565 7_656 ?
O5 K1 I2 28.04(8) 7_656 7_656 ?
O6 K1 I2 28.07(8) 7_656 7_656 ?
K1 K1 I2 65.14(4) 7_656 7_656 ?
K1 K1 I2 67.42(4) 7_666 7_656 ?
I1 K1 I2 110.50(3) 5_666 7_656 ?
I1 O1 Mo1 129.8(2) . . ?
I1 O1 K1 107.37(15) . 5_666 ?
Mo1 O1 K1 120.21(17) . 5_666 ?
I1 O2 I1 105.57(18) . 5_656 ?
I1 O2 K1 108.09(17) . 5_666 ?
I1 O2 K1 143.85(16) 5_656 5_666 ?
I1 O3 K1 121.6(2) . 7_656 ?
I1 O3 K1 128.8(2) . . ?
K1 O3 K1 80.89(11) 7_656 . ?
I2 O4 Mo1 132.7(2) . 5_656 ?
I2 O5 K1 118.51(19) . . ?
I2 O5 K1 97.92(18) . 7_656 ?
K1 O5 K1 74.73(11) . 7_656 ?
I2 O6 K1 121.9(2) . 1_545 ?
I2 O6 K1 91.6(2) . 7_656 ?
K1 O6 K1 70.82(12) 1_545 7_656 ?

loop_
_geom_bond_atom_site_label_1
_geom_bond_atom_site_label_2
_geom_bond_distance
_geom_bond_site_symmetry_2
_geom_bond_publ_flag
I1 O3 1.794(4) . ?
I1 O2 1.828(4) . ?
I1 O1 1.912(4) . ?
I1 O2 2.337(4) 5_656 ?
I1 K1 3.7635(14) 5_666 ?
I1 K1 3.9879(16) 7_656 ?
I2 O6 1.784(4) . ?
I2 O5 1.798(4) . ?
I2 O4 1.840(4) . ?
I2 K1 3.7892(16) 7_656 ?
I2 K1 3.9693(15) . ?
I2 K1 4.0966(15) 1_545 ?
Mo1 O7 1.710(4) 2_656 ?
Mo1 O7 1.710(4) . ?
Mo1 O1 1.955(4) 2_656 ?
Mo1 O1 1.955(4) . ?
Mo1 O4 2.238(4) 6_556 ?
Mo1 O4 2.238(4) 5_656 ?
Mo1 K1 4.0713(15) 6_566 ?
Mo1 K1 4.0713(15) 5_666 ?
K1 O1 2.721(4) 5_666 ?
K1 O3 2.743(4) 7_656 ?
K1 O3 2.771(4) . ?
K1 O2 2.771(4) 5_666 ?
K1 O5 2.783(5) . ?
K1 O6 2.864(5) 1_565 ?
K1 O5 3.097(5) 7_656 ?
K1 O6 3.295(5) 7_656 ?
K1 K1 3.577(3) 7_656 ?
K1 K1 3.586(3) 7_666 ?
K1 I1 3.7635(14) 5_666 ?
K1 I2 3.7892(16) 7_656 ?
O1 K1 2.721(4) 5_666 ?
O2 I1 2.337(4) 5_656 ?
O2 K1 2.771(4) 5_666 ?
O3 K1 2.743(4) 7_656 ?
O4 Mo1 2.238(4) 5_656 ?
O5 K1 3.097(5) 7_656 ?
O6 K1 2.864(5) 1_545 ?
O6 K1 3.295(5) 7_656 ?
